data_4515083
loop_
_publ_author_name
'Mandal, Tripti'
'Pathak, Sudipta'
'Dey, Arka'
'Islam, Md Maidul'
'Seth, Saikat Kumar'
'Masum, Abdulla Al'
'Ortega-Castro, Joaqu\'in'
'Ray, Partha Pratim'
'Frontera, Antonio'
'Mukhopadhyay, Subrata'

_publ_section_title
;
 Structures, Photoresponse Properties, and Biological Activity of
 Dicyano-Substituted 4-Aryl-2-pyridone Derivatives.
;
_journal_issue 4
_journal_name_full 'ACS omega'
_journal_page_first 7200
_journal_page_last 7212
_journal_paper_doi 10.1021/acsomega.9b00289
_journal_volume 4
_journal_year 2019
_chemical_formula_sum 'C14 H12 Br N5 O2'
_chemical_formula_weight 362.20
_space_group_IT_number 2
_space_group_name_Hall '-P 1'
_space_group_name_H-M_alt 'P -1'
_symmetry_cell_setting triclinic
_symmetry_space_group_name_Hall '-P 1'
_symmetry_space_group_name_H-M 'P -1'
_atom_sites_solution_hydrogens geom
_atom_sites_solution_primary direct
_atom_sites_solution_secondary difmap
_audit_creation_method SHELXL-97
_cell_angle_alpha 77.182(6)
_cell_angle_beta 88.271(7)
_cell_angle_gamma 82.163(7)
_cell_formula_units_Z 2
_cell_length_a 7.2927(7)
_cell_length_b 9.1776(10)
_cell_length_c 11.1631(11)
_cell_measurement_reflns_used 1860
_cell_measurement_temperature 296(2)
_cell_measurement_theta_max 25.0
_cell_measurement_theta_min 1.5
_cell_volume 721.72(13)
_computing_cell_refinement 'APEX2(Bruker,2007)and SAINT (Bruker,2007)'
_computing_data_collection 'APEX2 (Bruker, 2007)'
_computing_data_reduction 'SAINT(Bruker,2007)and XPREP(Bruker,2007)'
_computing_molecular_graphics
;    
ORTEP-3 for Windows (Farrugia, 1997), DIAMOND (Brandenburg,
1999) and Mercury (Macrae <i>et al.</i>, 2006)
;
_computing_publication_material 'PLATON (Spek, 2009)'
_computing_structure_refinement 'SHELXL-97 (Sheldrick, 1997)'
_computing_structure_solution 'SHELXS97 (Sheldrick, 2008)'
_diffrn_ambient_temperature 296(2)
_diffrn_measured_fraction_theta_full 0.982
_diffrn_measured_fraction_theta_max 0.982
_diffrn_measurement_device_type 'Bruker SMART APEX II CCD area-detector'
_diffrn_measurement_method '\w and \f'
_diffrn_radiation_monochromator graphite
_diffrn_radiation_source 'fine-focus sealed tube'
_diffrn_radiation_type MoK\a
_diffrn_radiation_wavelength 0.71073
_diffrn_reflns_av_R_equivalents 0.0716
_diffrn_reflns_av_sigmaI/netI 0.0707
_diffrn_reflns_limit_h_max 8
_diffrn_reflns_limit_h_min -8
_diffrn_reflns_limit_k_max 9
_diffrn_reflns_limit_k_min -10
_diffrn_reflns_limit_l_max 13
_diffrn_reflns_limit_l_min -13
_diffrn_reflns_number 8075
_diffrn_reflns_theta_full 25.00
_diffrn_reflns_theta_max 25.00
_diffrn_reflns_theta_min 1.87
_exptl_absorpt_coefficient_mu 2.863
_exptl_absorpt_correction_T_max 0.84
_exptl_absorpt_correction_T_min 0.74
_exptl_absorpt_correction_type multi-scan
_exptl_absorpt_process_details SADABS
_exptl_crystal_colour 'pale yellow'
_exptl_crystal_density_diffrn 1.667
_exptl_crystal_density_method 'not measured'
_exptl_crystal_description block
_exptl_crystal_F_000 364
_exptl_crystal_size_max 0.15
_exptl_crystal_size_mid 0.09
_exptl_crystal_size_min 0.06
_refine_diff_density_max 1.794
_refine_diff_density_min -1.016
_refine_diff_density_rms 0.140
_refine_ls_extinction_method none
_refine_ls_goodness_of_fit_ref 1.094
_refine_ls_hydrogen_treatment constr
_refine_ls_matrix_type full
_refine_ls_number_parameters 200
_refine_ls_number_reflns 2487
_refine_ls_number_restraints 0
_refine_ls_restrained_S_all 1.094
_refine_ls_R_factor_all 0.0795
_refine_ls_R_factor_gt 0.0643
_refine_ls_shift/su_max 0.000
_refine_ls_shift/su_mean 0.000
_refine_ls_structure_factor_coef Fsqd
_refine_ls_weighting_details 'calc w=1/[\s^2^(Fo^2^)+(0.0984P)^2^+0.0000P] where P=(Fo^2^+2Fc^2^)/3'
_refine_ls_weighting_scheme calc
_refine_ls_wR_factor_gt 0.1544
_refine_ls_wR_factor_ref 0.1626
_reflns_number_gt 1948
_reflns_number_total 2487
_reflns_threshold_expression >2sigma(I)
_cod_data_source_file ao9b00289_si_004.cif
_cod_data_source_block tm-hbr-revised
_cod_depositor_comments
;
The following automatic conversions were performed:

'_symmetry_cell_setting' value 'Triclinic' changed to 'triclinic'
according to
/home/data/users/saulius/crontab/automatic-downloads/current/ACS/lib/dictionaries/cif_core.dic
dictionary named 'cif_core.dic' version 2.4.2 from 2011-04-26.

Automatic conversion script
Id: cif_fix_values 4973 2017-02-22 13:04:09Z antanas 
;
_cod_original_sg_symbol_H-M P-1
_cod_database_code 4515083

loop_
_symmetry_equiv_pos_as_xyz
'x, y, z'
'-x, -y, -z'

loop_
_atom_site_label
_atom_site_type_symbol
_atom_site_fract_x
_atom_site_fract_y
_atom_site_fract_z
_atom_site_U_iso_or_equiv
_atom_site_adp_type
_atom_site_occupancy
_atom_site_symmetry_multiplicity
_atom_site_calc_flag
_atom_site_refinement_flags
Br1 Br 0.29052(7) 0.23086(6) 0.49806(5) 0.0470(3) Uani 1 1 d .
O2 O 0.3368(5) 0.9245(4) 0.0784(3) 0.0485(10) Uani 1 1 d .
O1 O -0.0109(6) 0.8298(4) -0.2211(3) 0.0535(11) Uani 1 1 d .
N5 N 0.5521(6) 0.9742(5) -0.2889(4) 0.0433(11) Uani 1 1 d .
H5A H 0.4954 1.0504 -0.3448 0.065 Uiso 1 1 calc R
H5B H 0.6357 0.9188 -0.3257 0.065 Uiso 1 1 calc R
H5C H 0.6081 1.0104 -0.2342 0.065 Uiso 1 1 calc R
N2 N 0.1633(6) 0.8755(5) -0.0718(4) 0.0360(10) Uani 1 1 d .
N1 N -0.1235(6) 0.4004(5) 0.3800(4) 0.0394(10) Uani 1 1 d .
H1A H -0.0594 0.3349 0.4356 0.047 Uiso 1 1 calc R
N3 N -0.3055(7) 0.5676(6) -0.0927(5) 0.0534(13) Uani 1 1 d .
N4 N 0.1844(7) 0.7681(6) 0.3621(5) 0.0553(13) Uani 1 1 d .
C14 C 0.4133(8) 0.8790(6) -0.2255(6) 0.0500(15) Uani 1 1 d .
H14B H 0.4744 0.7971 -0.1634 0.060 Uiso 1 1 calc R
H14A H 0.3561 0.8358 -0.2843 0.060 Uiso 1 1 calc R
C13 C 0.2667(7) 0.9719(5) -0.1660(4) 0.0384(13) Uani 1 1 d .
H13B H 0.3245 1.0397 -0.1283 0.046 Uiso 1 1 calc R
H13A H 0.1814 1.0325 -0.2283 0.046 Uiso 1 1 calc R
C8 C 0.0238(7) 0.8082(6) -0.1118(5) 0.0408(13) Uani 1 1 d .
C7 C -0.0725(7) 0.7122(6) -0.0169(4) 0.0354(12) Uani 1 1 d .
C6 C -0.0327(6) 0.6943(5) 0.1062(4) 0.0320(11) Uani 1 1 d .
C4 C -0.1323(7) 0.5958(5) 0.2027(4) 0.0340(12) Uani 1 1 d .
C5 C -0.0340(7) 0.4884(6) 0.2921(4) 0.0353(12) Uani 1 1 d .
H5 H 0.0947 0.4770 0.2915 0.042 Uiso 1 1 calc R
C1 C -0.3092(7) 0.4098(6) 0.3850(5) 0.0405(13) Uani 1 1 d .
H1 H -0.3674 0.3474 0.4474 0.049 Uiso 1 1 calc R
C9 C 0.2112(7) 0.8604(6) 0.0506(5) 0.0365(12) Uani 1 1 d .
C10 C 0.1055(7) 0.7691(6) 0.1400(4) 0.0356(12) Uani 1 1 d .
C11 C -0.2024(8) 0.6316(6) -0.0587(5) 0.0400(13) Uani 1 1 d .
C3 C -0.3254(7) 0.6057(6) 0.2056(5) 0.0392(12) Uani 1 1 d .
H3 H -0.3961 0.6754 0.1456 0.047 Uiso 1 1 calc R
C2 C -0.4094(7) 0.5129(6) 0.2966(5) 0.0407(13) Uani 1 1 d .
H2 H -0.5378 0.5202 0.2982 0.049 Uiso 1 1 calc R
C12 C 0.1473(7) 0.7668(6) 0.2656(5) 0.0375(12) Uani 1 1 d .

loop_
_atom_site_aniso_label
_atom_site_aniso_U_11
_atom_site_aniso_U_22
_atom_site_aniso_U_33
_atom_site_aniso_U_23
_atom_site_aniso_U_13
_atom_site_aniso_U_12
Br1 0.0452(4) 0.0543(4) 0.0410(4) -0.0141(3) 0.0022(2) 0.0003(3)
O2 0.050(2) 0.059(3) 0.041(2) -0.0134(18) 0.0060(17) -0.021(2)
O1 0.071(3) 0.061(3) 0.028(2) -0.0070(18) -0.0016(18) -0.011(2)
N5 0.042(2) 0.047(3) 0.042(2) -0.014(2) 0.0077(19) -0.002(2)
N2 0.042(2) 0.034(2) 0.032(2) -0.0090(18) 0.0057(18) -0.0038(18)
N1 0.050(3) 0.038(2) 0.030(2) -0.0063(18) -0.0007(19) -0.0079(19)
N3 0.052(3) 0.059(3) 0.053(3) -0.021(2) -0.005(2) -0.005(3)
N4 0.061(3) 0.070(4) 0.035(3) -0.007(2) 0.001(2) -0.018(3)
C14 0.050(3) 0.037(3) 0.064(4) -0.017(3) 0.020(3) -0.005(2)
C13 0.051(3) 0.030(3) 0.032(3) -0.006(2) 0.014(2) -0.002(2)
C8 0.049(3) 0.037(3) 0.034(3) -0.008(2) 0.006(2) 0.005(2)
C7 0.038(3) 0.034(3) 0.033(3) -0.007(2) 0.000(2) -0.001(2)
C6 0.032(2) 0.028(3) 0.036(3) -0.011(2) 0.003(2) 0.001(2)
C4 0.041(3) 0.032(3) 0.030(2) -0.011(2) 0.002(2) -0.003(2)
C5 0.035(3) 0.039(3) 0.035(3) -0.013(2) 0.006(2) -0.006(2)
C1 0.044(3) 0.048(3) 0.036(3) -0.016(2) 0.007(2) -0.017(2)
C9 0.036(3) 0.034(3) 0.038(3) -0.010(2) 0.006(2) 0.000(2)
C10 0.037(3) 0.038(3) 0.029(2) -0.006(2) 0.003(2) 0.002(2)
C11 0.044(3) 0.040(3) 0.034(3) -0.011(2) 0.001(2) 0.004(3)
C3 0.036(3) 0.044(3) 0.039(3) -0.012(2) 0.001(2) -0.004(2)
C2 0.035(3) 0.050(3) 0.044(3) -0.021(2) 0.005(2) -0.012(2)
C12 0.034(3) 0.041(3) 0.036(3) -0.007(2) 0.001(2) -0.005(2)

loop_
_atom_type_symbol
_atom_type_description
_atom_type_scat_dispersion_real
_atom_type_scat_dispersion_imag
_atom_type_scat_source
C C 0.0033 0.0016 'International Tables Vol C Tables 4.2.6.8 and 6.1.1.4'
H H 0.0000 0.0000 'International Tables Vol C Tables 4.2.6.8 and 6.1.1.4'
N N 0.0061 0.0033 'International Tables Vol C Tables 4.2.6.8 and 6.1.1.4'
O O 0.0106 0.0060 'International Tables Vol C Tables 4.2.6.8 and 6.1.1.4'
Br Br -0.2901 2.4595 'International Tables Vol C Tables 4.2.6.8 and 6.1.1.4'

loop_
_geom_angle_atom_site_label_1
_geom_angle_atom_site_label_2
_geom_angle_atom_site_label_3
_geom_angle
C14 N5 H5A 109.5
C14 N5 H5B 109.5
H5A N5 H5B 109.5
C14 N5 H5C 109.5
H5A N5 H5C 109.5
H5B N5 H5C 109.5
C9 N2 C8 124.9(4)
C9 N2 C13 117.4(4)
C8 N2 C13 117.6(4)
C5 N1 C1 122.9(4)
C5 N1 H1A 118.6
C1 N1 H1A 118.6
N5 C14 C13 110.4(5)
N5 C14 H14B 109.6
C13 C14 H14B 109.6
N5 C14 H14A 109.6
C13 C14 H14A 109.6
H14B C14 H14A 108.1
N2 C13 C14 111.4(4)
N2 C13 H13B 109.4
C14 C13 H13B 109.4
N2 C13 H13A 109.4
C14 C13 H13A 109.4
H13B C13 H13A 108.0
O1 C8 N2 120.5(5)
O1 C8 C7 123.5(5)
N2 C8 C7 116.1(4)
C6 C7 C11 122.3(4)
C6 C7 C8 121.6(5)
C11 C7 C8 115.9(5)
C7 C6 C10 119.2(4)
C7 C6 C4 121.2(5)
C10 C6 C4 119.6(4)
C5 C4 C3 117.8(4)
C5 C4 C6 120.0(4)
C3 C4 C6 122.3(4)
N1 C5 C4 120.1(4)
N1 C5 H5 120.0
C4 C5 H5 120.0
N1 C1 C2 118.2(4)
N1 C1 H1 120.9
C2 C1 H1 120.9
O2 C9 N2 120.9(4)
O2 C9 C10 123.0(5)
N2 C9 C10 116.1(5)
C6 C10 C9 121.9(5)
C6 C10 C12 123.3(4)
C9 C10 C12 114.7(5)
N3 C11 C7 179.6(6)
C2 C3 C4 119.7(5)
C2 C3 H3 120.1
C4 C3 H3 120.1
C1 C2 C3 121.3(5)
C1 C2 H2 119.4
C3 C2 H2 119.4
N4 C12 C10 177.6(6)

loop_
_geom_bond_atom_site_label_1
_geom_bond_atom_site_label_2
_geom_bond_distance
O2 C9 1.235(6)
O1 C8 1.220(6)
N5 C14 1.488(7)
N5 H5A 0.8900
N5 H5B 0.8900
N5 H5C 0.8900
N2 C9 1.393(6)
N2 C8 1.392(7)
N2 C13 1.476(6)
N1 C5 1.340(6)
N1 C1 1.346(7)
N1 H1A 0.8600
N3 C11 1.137(7)
N4 C12 1.122(7)
C14 C13 1.506(7)
C14 H14B 0.9700
C14 H14A 0.9700
C13 H13B 0.9700
C13 H13A 0.9700
C8 C7 1.449(7)
C7 C6 1.382(7)
C7 C11 1.426(9)
C6 C10 1.398(7)
C6 C4 1.485(6)
C4 C5 1.377(7)
C4 C3 1.399(7)
C5 H5 0.9300
C1 C2 1.358(7)
C1 H1 0.9300
C9 C10 1.432(7)
C10 C12 1.439(7)
C3 C2 1.361(7)
C3 H3 0.9300
C2 H2 0.9300
